data_4062895
_journal_name_full Organometallics
_journal_paper_doi 10.1021/om049745u
_journal_year 2004
_chemical_formula_sum 'C18 H22 F2 Zr'
_chemical_formula_weight 367.58
_space_group_IT_number 14
_symmetry_cell_setting monoclinic
_symmetry_space_group_name_Hall '-P 2yn'
_symmetry_space_group_name_H-M 'P 1 21/n 1'
_cell_angle_alpha 90.00
_cell_angle_beta 96.12(3)
_cell_angle_gamma 90.00
_cell_formula_units_Z 4
_cell_length_a 7.0020(10)
_cell_length_b 18.910(4)
_cell_length_c 11.667(2)
_cell_measurement_temperature 200(2)
_cell_volume 1536.0(5)
_diffrn_ambient_temperature 200(2)
_exptl_crystal_density_diffrn 1.590
_cod_original_sg_symbol_H-M 'P 21/n'
_cod_database_code 4062895

loop_
_symmetry_equiv_pos_as_xyz
'x, y, z'
'-x+1/2, y+1/2, -z+1/2'
'-x, -y, -z'
'x-1/2, -y-1/2, z-1/2'

loop_
_atom_site_label
_atom_site_type_symbol
_atom_site_fract_x
_atom_site_fract_y
_atom_site_fract_z
_atom_site_U_iso_or_equiv
_atom_site_adp_type
_atom_site_occupancy
_atom_site_symmetry_multiplicity
_atom_site_calc_flag
_atom_site_refinement_flags
_atom_site_disorder_assembly
_atom_site_disorder_group
C1 C 0.0372(4) -0.02250(13) 0.8526(2) 0.0241(7) Uani 1 1 d . . .
H1 H -0.0461 -0.0067 0.9064 0.029 Uiso 1 1 calc R . .
C2 C -0.0051(4) -0.02384(12) 0.7311(2) 0.0218(7) Uani 1 1 d . . .
H2 H -0.1204 -0.0075 0.6890 0.026 Uiso 1 1 calc R . .
C3 C 0.1533(4) -0.05358(12) 0.6835(2) 0.0194(6) Uani 1 1 d . . .
C4 C 0.1772(4) -0.06921(13) 0.5593(2) 0.0253(7) Uani 1 1 d . . .
H4A H 0.1936 -0.0243 0.5179 0.030 Uiso 1 1 calc R . .
H4B H 0.0600 -0.0928 0.5227 0.030 Uiso 1 1 calc R . .
C5 C 0.3514(4) -0.11682(14) 0.5493(3) 0.0330(8) Uani 1 1 d . . .
H5A H 0.3198 -0.1659 0.5698 0.040 Uiso 1 1 calc R . .
H5B H 0.3831 -0.1167 0.4686 0.040 Uiso 1 1 calc R . .
C6 C 0.5252(4) -0.09126(14) 0.6291(3) 0.0309(7) Uani 1 1 d . . .
H6A H 0.6396 -0.1193 0.6146 0.037 Uiso 1 1 calc R . .
H6B H 0.5511 -0.0411 0.6122 0.037 Uiso 1 1 calc R . .
C7 C 0.4902(4) -0.09871(13) 0.7556(3) 0.0275(7) Uani 1 1 d . . .
H7A H 0.4945 -0.1493 0.7775 0.033 Uiso 1 1 calc R . .
H7B H 0.5928 -0.0738 0.8048 0.033 Uiso 1 1 calc R . .
C8 C 0.2987(4) -0.06833(12) 0.7753(2) 0.0211(7) Uani 1 1 d . . .
C9 C 0.2246(4) -0.04875(13) 0.8793(2) 0.0248(7) Uani 1 1 d . . .
H9 H 0.2907 -0.0527 0.9545 0.030 Uiso 1 1 calc R . .
C10 C 0.0451(4) 0.17261(13) 0.7398(3) 0.0239(7) Uani 1 1 d . . .
H10 H -0.0350 0.1745 0.6689 0.029 Uiso 1 1 calc R . .
C11 C -0.0033(4) 0.14160(13) 0.8421(3) 0.0289(7) Uani 1 1 d . . .
H11 H -0.1220 0.1196 0.8530 0.035 Uiso 1 1 calc R . .
C12 C 0.1570(4) 0.14905(13) 0.9260(2) 0.0278(7) Uani 1 1 d . . .
H12 H 0.1658 0.1314 1.0026 0.033 Uiso 1 1 calc R . .
C13 C 0.3020(4) 0.18711(12) 0.8766(2) 0.0225(7) Uani 1 1 d . . .
C14 C 0.4961(4) 0.21021(14) 0.9314(2) 0.0303(8) Uani 1 1 d . . .
H14A H 0.5784 0.1681 0.9482 0.036 Uiso 1 1 calc R . .
H14B H 0.4816 0.2342 1.0053 0.036 Uiso 1 1 calc R . .
C15 C 0.5930(4) 0.26025(14) 0.8531(3) 0.0335(8) Uani 1 1 d . . .
H15A H 0.7319 0.2627 0.8795 0.040 Uiso 1 1 calc R . .
H15B H 0.5388 0.3083 0.8592 0.040 Uiso 1 1 calc R . .
C16 C 0.5664(4) 0.23679(14) 0.7266(3) 0.0320(8) Uani 1 1 d . . .
H16A H 0.6179 0.1884 0.7201 0.038 Uiso 1 1 calc R . .
H16B H 0.6394 0.2688 0.6801 0.038 Uiso 1 1 calc R . .
C17 C 0.3533(4) 0.23798(13) 0.6795(3) 0.0265(7) Uani 1 1 d . . .
H17A H 0.3094 0.2876 0.6695 0.032 Uiso 1 1 calc R . .
H17B H 0.3364 0.2146 0.6032 0.032 Uiso 1 1 calc R . .
C18 C 0.2346(4) 0.20077(13) 0.7601(2) 0.0213(7) Uani 1 1 d . . .
F1 F 0.3011(3) 0.07999(7) 0.61589(14) 0.0338(4) Uani 1 1 d . . .
F2 F 0.5273(2) 0.06001(7) 0.84413(16) 0.0342(5) Uani 1 1 d . . .
Zr Zr 0.25717(3) 0.065964(11) 0.77625(2) 0.01566(12) Uani 1 1 d . . .

loop_
_atom_site_aniso_label
_atom_site_aniso_U_11
_atom_site_aniso_U_22
_atom_site_aniso_U_33
_atom_site_aniso_U_23
_atom_site_aniso_U_13
_atom_site_aniso_U_12
C1 0.0266(17) 0.0275(14) 0.0204(16) 0.0001(12) 0.0129(14) -0.0081(12)
C2 0.0171(15) 0.0246(14) 0.0233(16) -0.0001(12) 0.0009(14) -0.0052(11)
C3 0.0202(15) 0.0182(13) 0.0200(16) -0.0001(10) 0.0031(14) -0.0059(11)
C4 0.0275(17) 0.0298(15) 0.0189(15) -0.0065(12) 0.0030(15) -0.0096(12)
C5 0.0365(19) 0.0336(16) 0.0307(18) -0.0114(13) 0.0120(16) -0.0079(13)
C6 0.0264(17) 0.0256(14) 0.0426(19) -0.0026(13) 0.0119(17) 0.0015(12)
C7 0.0259(17) 0.0205(14) 0.0357(18) 0.0036(12) 0.0013(15) 0.0011(12)
C8 0.0248(16) 0.0157(13) 0.0223(17) 0.0027(11) 0.0003(15) -0.0055(11)
C9 0.0317(18) 0.0250(14) 0.0165(16) 0.0067(11) -0.0035(15) -0.0047(12)
C10 0.0141(15) 0.0272(14) 0.0305(17) 0.0022(12) 0.0031(14) 0.0071(11)
C11 0.0196(16) 0.0278(15) 0.0410(19) -0.0022(13) 0.0115(16) 0.0044(12)
C12 0.0370(19) 0.0257(14) 0.0221(16) -0.0021(12) 0.0091(15) 0.0035(12)
C13 0.0279(17) 0.0164(13) 0.0234(15) -0.0058(11) 0.0038(14) 0.0034(11)
C14 0.0359(19) 0.0276(14) 0.0252(16) -0.0116(12) -0.0069(16) 0.0015(12)
C15 0.0248(17) 0.0234(14) 0.051(2) -0.0052(14) -0.0025(17) -0.0014(12)
C16 0.0248(17) 0.0263(14) 0.045(2) 0.0069(14) 0.0051(16) 0.0007(12)
C17 0.0281(17) 0.0224(14) 0.0290(17) 0.0066(12) 0.0026(15) 0.0028(11)
C18 0.0201(16) 0.0162(12) 0.0268(16) -0.0002(12) -0.0018(14) 0.0056(11)
F1 0.0541(12) 0.0269(8) 0.0229(9) -0.0002(7) 0.0158(9) -0.0090(7)
F2 0.0214(9) 0.0248(8) 0.0538(12) -0.0060(7) -0.0079(9) -0.0004(6)
Zr 0.01478(17) 0.01715(16) 0.01489(17) -0.00100(10) 0.00083(12) -0.00074(10)

loop_
_geom_bond_atom_site_label_1
_geom_bond_atom_site_label_2
_geom_bond_distance
_geom_bond_site_symmetry_2
_geom_bond_publ_flag
C1 C9 1.406(4) . ?
C1 C2 1.418(4) . ?
C1 Zr 2.501(3) . ?
C2 C3 1.409(4) . ?
C2 Zr 2.516(2) . ?
C3 C8 1.424(4) . ?
C3 C4 1.505(4) . ?
C3 Zr 2.577(2) . ?
C4 C5 1.530(4) . ?
C5 C6 1.530(4) . ?
C6 C7 1.528(4) . ?
C7 C8 1.498(4) . ?
C8 C9 1.420(4) . ?
C8 Zr 2.556(2) . ?
C9 Zr 2.502(3) . ?
C10 C11 1.403(4) . ?
C10 C18 1.426(4) . ?
C10 Zr 2.513(2) . ?
C11 C12 1.416(4) . ?
C11 Zr 2.502(3) . ?
C12 C13 1.416(4) . ?
C12 Zr 2.505(3) . ?
C13 C18 1.414(4) . ?
C13 C14 1.504(4) . ?
C13 Zr 2.577(2) . ?
C14 C15 1.524(4) . ?
C15 C16 1.533(4) . ?
C16 C17 1.534(4) . ?
C17 C18 1.496(4) . ?
C18 Zr 2.560(2) . ?
F1 Zr 1.9463(17) . ?
F2 Zr 1.9741(15) . ?
